data_4116048
loop_
_publ_author_name
'Andrea Berenbaum'
'Holger Braunschweig'
'Regina Dirk'
'Ulli Englert'
'Jennifer C. Green'
'Frieder J\"akle'
'Alan J. Lough'
'Ian Manners'

_publ_section_title
;
 Synthesis, Electronic Structure, and Novel Reactivity of Strained,
 Boron-Bridged [1]Ferrocenophanes
;
_journal_name_full 'Journal of the American Chemical Society'
_journal_page_first 5765
_journal_page_last 5774
_journal_paper_doi 10.1021/ja000311+
_journal_volume 122
_journal_year 2000
_chemical_formula_sum 'C16 H20 B Fe N'
_chemical_formula_weight 292.99
_chemical_name_systematic
; 
 ? 
;
_space_group_IT_number 2
_symmetry_cell_setting triclinic
_symmetry_space_group_name_Hall '-P 1'
_symmetry_space_group_name_H-M 'P -1'
_atom_sites_solution_hydrogens geom
_atom_sites_solution_primary direct
_atom_sites_solution_secondary difmap
_audit_creation_method SHELXL-97
_cell_angle_alpha 84.051(3)
_cell_angle_beta 87.394(4)
_cell_angle_gamma 82.095(4)
_cell_formula_units_Z 4
_cell_length_a 6.0733(3)
_cell_length_b 13.5299(10)
_cell_length_c 17.7040(13)
_cell_measurement_temperature 100(1)
_cell_volume 1432.45(17)
_computing_cell_refinement 'Denzo-SMN (Otwinowski & Minor, 1997)'
_computing_data_collection 'KappaCCD server software (Nonius, 1997)'
_computing_data_reduction 'Denzo-SMN (Otwinowski & Minor, 1997)'
_computing_molecular_graphics 'Bruker SHELXTL V5.1'
_computing_publication_material 'Bruker SHELXTL V5.1'
_computing_structure_refinement 'Bruker SHELXTL V5.1'
_computing_structure_solution 'Bruker SHELXTL V5.1'
_diffrn_ambient_temperature 100(1)
_diffrn_measured_fraction_theta_full 0.991
_diffrn_measured_fraction_theta_max 0.991
_diffrn_measurement_device_type 'Nonius Kappa-CCD'
_diffrn_measurement_method '\f scans & \w scans with \k offsets'
_diffrn_radiation_monochromator graphite
_diffrn_radiation_source 'fine-focus sealed tube'
_diffrn_radiation_type MoK\a
_diffrn_radiation_wavelength 0.71073
_diffrn_reflns_av_R_equivalents 0.094
_diffrn_reflns_av_sigmaI/netI 0.0946
_diffrn_reflns_limit_h_max 7
_diffrn_reflns_limit_h_min 0
_diffrn_reflns_limit_k_max 16
_diffrn_reflns_limit_k_min -15
_diffrn_reflns_limit_l_max 21
_diffrn_reflns_limit_l_min -21
_diffrn_reflns_number 17971
_diffrn_reflns_theta_full 25.32
_diffrn_reflns_theta_max 25.32
_diffrn_reflns_theta_min 4.08
_exptl_absorpt_coefficient_mu 1.037
_exptl_absorpt_correction_T_max 0.8857
_exptl_absorpt_correction_T_min 0.8600
_exptl_absorpt_correction_type mult-scan
_exptl_absorpt_process_details 'Denzo-SMN (Otwinoski & Minor, 1997)'
_exptl_crystal_density_diffrn 1.359
_exptl_crystal_F_000 616
_exptl_crystal_size_max 0.15
_exptl_crystal_size_mid 0.14
_exptl_crystal_size_min 0.12
_refine_diff_density_max 0.814
_refine_diff_density_min -0.640
_refine_diff_density_rms 0.090
_refine_ls_extinction_method none
_refine_ls_goodness_of_fit_ref 0.957
_refine_ls_hydrogen_treatment constr
_refine_ls_matrix_type full
_refine_ls_number_parameters 351
_refine_ls_number_reflns 5198
_refine_ls_number_restraints 0
_refine_ls_restrained_S_all 0.957
_refine_ls_R_factor_all 0.0944
_refine_ls_R_factor_gt 0.0511
_refine_ls_shift/su_max 0.001
_refine_ls_shift/su_mean 0.000
_refine_ls_structure_factor_coef Fsqd
_refine_ls_weighting_details 'calc w=1/[\s^2^(Fo^2^)+(0.0688P)^2^+0.0000P] where P=(Fo^2^+2Fc^2^)/3'
_refine_ls_weighting_scheme calc
_refine_ls_wR_factor_gt 0.1181
_refine_ls_wR_factor_ref 0.1314
_reflns_number_gt 3373
_reflns_number_total 5198
_reflns_threshold_expression >2sigma(I)
_cod_data_source_file ja0003112B.cif
_cod_data_source_block k9966
_cod_database_code 4116048

loop_
_symmetry_equiv_pos_as_xyz
'x, y, z'
'-x, -y, -z'

loop_
_atom_site_label
_atom_site_type_symbol
_atom_site_fract_x
_atom_site_fract_y
_atom_site_fract_z
_atom_site_U_iso_or_equiv
_atom_site_adp_type
_atom_site_occupancy
_atom_site_symmetry_multiplicity
_atom_site_calc_flag
_atom_site_refinement_flags
Fe1A Fe 0.61538(9) -0.26082(4) -0.17733(3) 0.02565(19) Uani 1 1 d .
N1A N 0.7764(5) -0.2329(2) 0.03116(18) 0.0258(7) Uani 1 1 d .
B1A B 0.7228(7) -0.2448(4) -0.0415(3) 0.0278(11) Uani 1 1 d .
C1A C 0.5942(6) -0.1605(3) -0.1019(2) 0.0288(9) Uani 1 1 d .
C2A C 0.3745(6) -0.1698(3) -0.1264(2) 0.0268(9) Uani 1 1 d .
H2AA H 0.2515 -0.1930 -0.0926 0.032 Uiso 1 1 calc R
C3A C 0.3624(6) -0.1447(3) -0.2063(2) 0.0318(10) Uani 1 1 d .
H3AA H 0.2323 -0.1487 -0.2380 0.038 Uiso 1 1 calc R
C4A C 0.5712(6) -0.1167(3) -0.2333(2) 0.0271(9) Uani 1 1 d .
H4AA H 0.6145 -0.0974 -0.2874 0.032 Uiso 1 1 calc R
C5A C 0.7104(6) -0.1258(3) -0.1703(2) 0.0313(10) Uani 1 1 d .
H5AA H 0.8681 -0.1118 -0.1730 0.038 Uiso 1 1 calc R
C6A C 0.7660(6) -0.3402(3) -0.0889(2) 0.0277(9) Uani 1 1 d .
C7A C 0.5794(6) -0.3884(3) -0.1097(2) 0.0284(9) Uani 1 1 d .
H7AA H 0.4460 -0.3993 -0.0762 0.034 Uiso 1 1 calc R
C8A C 0.6116(6) -0.4141(3) -0.1855(2) 0.0319(10) Uani 1 1 d .
H8AA H 0.5041 -0.4438 -0.2146 0.038 Uiso 1 1 calc R
C9A C 0.8191(6) -0.3848(3) -0.2142(2) 0.0290(9) Uani 1 1 d .
H9AA H 0.8836 -0.3910 -0.2668 0.035 Uiso 1 1 calc R
C10A C 0.9129(6) -0.3421(3) -0.1557(2) 0.0284(9) Uani 1 1 d .
H10A H 1.0581 -0.3146 -0.1605 0.034 Uiso 1 1 calc R
C11A C 0.7183(7) -0.1361(3) 0.0637(2) 0.0321(10) Uani 1 1 d .
H11A H 0.6430 -0.0878 0.0232 0.038 Uiso 1 1 calc R
C12A C 0.9220(7) -0.0928(3) 0.0848(3) 0.0361(10) Uani 1 1 d .
H12A H 1.0269 -0.0904 0.0411 0.054 Uiso 1 1 calc R
H12B H 0.9934 -0.1351 0.1276 0.054 Uiso 1 1 calc R
H12C H 0.8772 -0.0248 0.0994 0.054 Uiso 1 1 calc R
C13A C 0.5516(7) -0.1438(3) 0.1310(2) 0.0406(11) Uani 1 1 d .
H13A H 0.4216 -0.1714 0.1155 0.061 Uiso 1 1 calc R
H13B H 0.5048 -0.0770 0.1476 0.061 Uiso 1 1 calc R
H13C H 0.6221 -0.1880 0.1731 0.061 Uiso 1 1 calc R
C14A C 0.8959(6) -0.3161(3) 0.0822(2) 0.0298(10) Uani 1 1 d .
H14A H 0.9148 -0.2889 0.1316 0.036 Uiso 1 1 calc R
C15A C 1.1276(6) -0.3508(3) 0.0503(2) 0.0328(10) Uani 1 1 d .
H15A H 1.2140 -0.2942 0.0439 0.049 Uiso 1 1 calc R
H15B H 1.1155 -0.3762 0.0010 0.049 Uiso 1 1 calc R
H15C H 1.2023 -0.4042 0.0856 0.049 Uiso 1 1 calc R
C16A C 0.7588(6) -0.4023(3) 0.0989(2) 0.0322(10) Uani 1 1 d .
H16A H 0.6139 -0.3775 0.1214 0.048 Uiso 1 1 calc R
H16B H 0.8372 -0.4541 0.1345 0.048 Uiso 1 1 calc R
H16C H 0.7371 -0.4308 0.0515 0.048 Uiso 1 1 calc R
Fe1B Fe -0.07943(9) 0.23409(4) 0.67604(3) 0.02612(19) Uani 1 1 d .
N1B N -0.2925(5) 0.2681(2) 0.46799(17) 0.0233(7) Uani 1 1 d .
B1B B -0.2100(7) 0.2554(4) 0.5405(3) 0.0284(11) Uani 1 1 d .
C1B C -0.2325(6) 0.3367(3) 0.6006(2) 0.0320(10) Uani 1 1 d .
C2B C -0.0317(7) 0.3713(3) 0.6267(2) 0.0326(10) Uani 1 1 d .
H2BA H 0.0997 0.3869 0.5937 0.039 Uiso 1 1 calc R
C3B C -0.0531(7) 0.3768(3) 0.7067(2) 0.0312(10) Uani 1 1 d .
H3BA H 0.0630 0.3940 0.7396 0.037 Uiso 1 1 calc R
C4B C -0.2607(7) 0.3476(3) 0.7323(2) 0.0347(10) Uani 1 1 d .
H4BA H -0.3172 0.3411 0.7863 0.042 Uiso 1 1 calc R
C5B C -0.3700(6) 0.3248(3) 0.6691(2) 0.0308(10) Uani 1 1 d .
H5BA H -0.5195 0.3013 0.6715 0.037 Uiso 1 1 calc R
C6B C -0.0808(6) 0.1574(3) 0.5859(2) 0.0274(9) Uani 1 1 d .
C7B C 0.1441(6) 0.1551(3) 0.6106(2) 0.0276(9) Uani 1 1 d .
H7BA H 0.2669 0.1828 0.5793 0.033 Uiso 1 1 calc R
C8B C 0.1628(6) 0.1097(3) 0.6864(2) 0.0307(10) Uani 1 1 d .
H8BA H 0.2981 0.1020 0.7177 0.037 Uiso 1 1 calc R
C9B C -0.0459(7) 0.0814(3) 0.7108(2) 0.0344(10) Uani 1 1 d .
H9BA H -0.0847 0.0501 0.7625 0.041 Uiso 1 1 calc R
C10B C -0.1942(7) 0.1095(3) 0.6499(2) 0.0304(9) Uani 1 1 d .
H10B H -0.3544 0.0992 0.6517 0.037 Uiso 1 1 calc R
C11B C -0.4121(6) 0.3675(3) 0.4374(2) 0.0292(9) Uani 1 1 d .
H11B H -0.4131 0.4136 0.4782 0.035 Uiso 1 1 calc R
C12B C -0.6546(6) 0.3621(3) 0.4215(3) 0.0383(11) Uani 1 1 d .
H12D H -0.7265 0.3305 0.4666 0.057 Uiso 1 1 calc R
H12E H -0.6616 0.3224 0.3786 0.057 Uiso 1 1 calc R
H12F H -0.7316 0.4300 0.4090 0.057 Uiso 1 1 calc R
C13B C -0.2911(6) 0.4136(3) 0.3689(2) 0.0367(11) Uani 1 1 d .
H13D H -0.1395 0.4204 0.3823 0.055 Uiso 1 1 calc R
H13E H -0.3703 0.4799 0.3524 0.055 Uiso 1 1 calc R
H13F H -0.2852 0.3704 0.3275 0.055 Uiso 1 1 calc R
C14B C -0.2722(6) 0.1884(3) 0.4157(2) 0.0299(10) Uani 1 1 d .
H14B H -0.3497 0.2178 0.3683 0.036 Uiso 1 1 calc R
C15B C -0.3880(7) 0.0998(3) 0.4485(2) 0.0351(10) Uani 1 1 d .
H15D H -0.5439 0.1233 0.4611 0.053 Uiso 1 1 calc R
H15E H -0.3138 0.0680 0.4946 0.053 Uiso 1 1 calc R
H15F H -0.3808 0.0509 0.4110 0.053 Uiso 1 1 calc R
C16B C -0.0304(6) 0.1559(3) 0.3933(2) 0.0344(10) Uani 1 1 d .
H16D H 0.0362 0.2141 0.3699 0.052 Uiso 1 1 calc R
H16E H -0.0227 0.1055 0.3570 0.052 Uiso 1 1 calc R
H16F H 0.0512 0.1270 0.4387 0.052 Uiso 1 1 calc R

loop_
_atom_site_aniso_label
_atom_site_aniso_U_11
_atom_site_aniso_U_22
_atom_site_aniso_U_33
_atom_site_aniso_U_23
_atom_site_aniso_U_13
_atom_site_aniso_U_12
Fe1A 0.0285(3) 0.0224(4) 0.0253(4) 0.0000(3) 0.0010(2) -0.0030(2)
N1A 0.0322(17) 0.0218(19) 0.0230(19) -0.0036(14) -0.0010(14) -0.0008(14)
B1A 0.027(2) 0.029(3) 0.027(3) 0.003(2) 0.000(2) -0.009(2)
C1A 0.036(2) 0.022(2) 0.028(2) -0.0026(18) -0.0029(18) -0.0018(17)
C2A 0.026(2) 0.024(2) 0.029(2) -0.0005(17) 0.0023(17) -0.0007(17)
C3A 0.035(2) 0.027(2) 0.031(3) -0.0028(19) -0.0060(18) 0.0044(18)
C4A 0.033(2) 0.023(2) 0.023(2) 0.0042(17) 0.0055(17) -0.0035(17)
C5A 0.032(2) 0.025(2) 0.036(3) -0.0012(19) 0.0010(18) -0.0030(18)
C6A 0.032(2) 0.023(2) 0.026(2) 0.0007(17) -0.0026(17) -0.0007(17)
C7A 0.033(2) 0.021(2) 0.031(2) -0.0011(18) 0.0018(18) -0.0085(17)
C8A 0.039(2) 0.024(2) 0.034(3) -0.0052(19) -0.0083(19) -0.0017(18)
C9A 0.035(2) 0.026(2) 0.024(2) 0.0035(18) 0.0027(17) 0.0004(18)
C10A 0.026(2) 0.027(2) 0.031(2) 0.0032(18) 0.0039(17) -0.0047(17)
C11A 0.036(2) 0.032(2) 0.028(2) -0.0051(19) 0.0002(18) -0.0036(19)
C12A 0.042(2) 0.028(2) 0.039(3) -0.007(2) -0.004(2) -0.0049(19)
C13A 0.037(2) 0.043(3) 0.042(3) -0.016(2) 0.003(2) 0.001(2)
C14A 0.030(2) 0.029(2) 0.030(2) 0.0029(19) -0.0032(17) -0.0050(18)
C15A 0.031(2) 0.030(2) 0.037(3) 0.0005(19) -0.0044(18) -0.0030(18)
C16A 0.037(2) 0.026(2) 0.034(3) -0.0015(19) -0.0024(19) -0.0023(18)
Fe1B 0.0306(3) 0.0222(3) 0.0255(4) -0.0012(3) 0.0011(2) -0.0048(3)
N1B 0.0287(17) 0.0197(18) 0.0218(18) -0.0042(14) -0.0009(14) -0.0030(14)
B1B 0.027(2) 0.027(3) 0.031(3) -0.002(2) 0.000(2) -0.007(2)
C1B 0.037(2) 0.023(2) 0.034(3) 0.0008(19) -0.0029(19) 0.0000(18)
C2B 0.043(2) 0.024(2) 0.030(2) -0.0041(18) -0.0034(19) -0.0014(18)
C3B 0.048(2) 0.019(2) 0.027(2) 0.0035(18) -0.0075(19) -0.0062(18)
C4B 0.047(3) 0.026(2) 0.028(2) -0.0065(19) 0.004(2) 0.006(2)
C5B 0.029(2) 0.023(2) 0.039(3) -0.0038(19) 0.0020(18) 0.0011(17)
C6B 0.033(2) 0.019(2) 0.030(2) -0.0014(17) -0.0015(18) -0.0044(17)
C7B 0.031(2) 0.022(2) 0.029(2) -0.0045(18) -0.0006(17) 0.0009(17)
C8B 0.031(2) 0.033(2) 0.029(2) -0.0052(19) -0.0002(17) -0.0027(18)
C9B 0.047(2) 0.021(2) 0.034(3) -0.0042(19) -0.003(2) 0.0016(19)
C10B 0.034(2) 0.021(2) 0.037(3) -0.0037(18) -0.0001(18) -0.0048(17)
C11B 0.033(2) 0.027(2) 0.028(2) 0.0025(18) -0.0037(17) -0.0062(18)
C12B 0.030(2) 0.033(3) 0.049(3) 0.004(2) 0.003(2) -0.0015(19)
C13B 0.036(2) 0.026(2) 0.048(3) 0.006(2) -0.001(2) -0.0072(18)
C14B 0.033(2) 0.027(2) 0.030(2) -0.0070(19) 0.0028(18) -0.0068(18)
C15B 0.040(2) 0.024(2) 0.043(3) -0.007(2) -0.005(2) -0.0066(19)
C16B 0.035(2) 0.030(2) 0.040(3) -0.010(2) 0.0047(19) -0.0056(19)

loop_
_atom_type_symbol
_atom_type_description
_atom_type_scat_dispersion_real
_atom_type_scat_dispersion_imag
_atom_type_scat_source
C C 0.0033 0.0016 'International Tables Vol C Tables 4.2.6.8 and 6.1.1.4'
H H 0.0000 0.0000 'International Tables Vol C Tables 4.2.6.8 and 6.1.1.4'
B B 0.0013 0.0007 'International Tables Vol C Tables 4.2.6.8 and 6.1.1.4'
N N 0.0061 0.0033 'International Tables Vol C Tables 4.2.6.8 and 6.1.1.4'
Fe Fe 0.3463 0.8444 'International Tables Vol C Tables 4.2.6.8 and 6.1.1.4'

loop_
_geom_angle_atom_site_label_1
_geom_angle_atom_site_label_2
_geom_angle_atom_site_label_3
_geom_angle
C1A Fe1A C6A 77.98(16)
C1A Fe1A C5A 42.32(15)
C6A Fe1A C5A 101.07(17)
C1A Fe1A C10A 102.26(17)
C6A Fe1A C10A 42.49(15)
C5A Fe1A C10A 96.75(16)
C1A Fe1A C2A 42.32(15)
C6A Fe1A C2A 102.15(16)
C5A Fe1A C2A 69.06(16)
C10A Fe1A C2A 140.36(17)
C1A Fe1A C7A 101.70(16)
C6A Fe1A C7A 42.68(15)
C5A Fe1A C7A 139.36(17)
C10A Fe1A C7A 69.12(15)
C2A Fe1A C7A 97.20(16)
C1A Fe1A C3A 70.44(16)
C6A Fe1A C3A 142.64(17)
C5A Fe1A C3A 68.09(16)
C10A Fe1A C3A 163.97(16)
C2A Fe1A C3A 40.54(15)
C7A Fe1A C3A 125.70(16)
C1A Fe1A C4A 70.33(16)
C6A Fe1A C4A 141.48(17)
C5A Fe1A C4A 40.42(15)
C10A Fe1A C4A 124.59(15)
C2A Fe1A C4A 68.04(15)
C7A Fe1A C4A 164.75(15)
C3A Fe1A C4A 39.93(15)
C1A Fe1A C9A 142.53(16)
C6A Fe1A C9A 70.61(16)
C5A Fe1A C9A 125.12(15)
C10A Fe1A C9A 40.30(15)
C2A Fe1A C9A 164.50(15)
C7A Fe1A C9A 68.05(15)
C3A Fe1A C9A 145.50(16)
C4A Fe1A C9A 126.25(15)
C1A Fe1A C8A 141.87(16)
C6A Fe1A C8A 70.46(16)
C5A Fe1A C8A 164.09(16)
C10A Fe1A C8A 67.80(16)
C2A Fe1A C8A 125.16(16)
C7A Fe1A C8A 40.19(15)
C3A Fe1A C8A 126.85(16)
C4A Fe1A C8A 146.42(16)
C9A Fe1A C8A 39.94(15)
C1A Fe1A B1A 39.37(15)
C6A Fe1A B1A 38.61(15)
C5A Fe1A B1A 69.77(15)
C10A Fe1A B1A 70.03(16)
C2A Fe1A B1A 70.33(15)
C7A Fe1A B1A 69.59(15)
C3A Fe1A B1A 107.52(16)
C4A Fe1A B1A 107.07(16)
C9A Fe1A B1A 106.97(15)
C8A Fe1A B1A 106.51(16)
B1A N1A C11A 121.6(3)
B1A N1A C14A 122.5(4)
C11A N1A C14A 115.9(3)
N1A B1A C6A 131.0(4)
N1A B1A C1A 127.0(4)
C6A B1A C1A 102.0(3)
N1A B1A Fe1A 178.0(3)
C6A B1A Fe1A 51.0(2)
C1A B1A Fe1A 51.0(2)
C5A C1A C2A 104.4(3)
C5A C1A B1A 119.6(3)
C2A C1A B1A 121.0(3)
C5A C1A Fe1A 69.6(2)
C2A C1A Fe1A 70.1(2)
B1A C1A Fe1A 89.7(3)
C3A C2A C1A 109.8(3)
C3A C2A Fe1A 72.0(2)
C1A C2A Fe1A 67.6(2)
C4A C3A C2A 107.7(4)
C4A C3A Fe1A 70.1(2)
C2A C3A Fe1A 67.4(2)
C5A C4A C3A 107.7(3)
C5A C4A Fe1A 66.9(2)
C3A C4A Fe1A 70.0(2)
C4A C5A C1A 110.4(3)
C4A C5A Fe1A 72.6(2)
C1A C5A Fe1A 68.1(2)
C10A C6A C7A 103.8(3)
C10A C6A B1A 121.6(3)
C7A C6A B1A 120.3(3)
C10A C6A Fe1A 69.6(2)
C7A C6A Fe1A 70.1(2)
B1A C6A Fe1A 90.4(2)
C8A C7A C6A 109.9(3)
C8A C7A Fe1A 72.5(2)
C6A C7A Fe1A 67.2(2)
C7A C8A C9A 107.9(4)
C7A C8A Fe1A 67.3(2)
C9A C8A Fe1A 69.6(2)
C10A C9A C8A 107.5(3)
C10A C9A Fe1A 67.0(2)
C8A C9A Fe1A 70.4(2)
C9A C10A C6A 110.8(3)
C9A C10A Fe1A 72.7(2)
C6A C10A Fe1A 67.9(2)
N1A C11A C12A 112.4(3)
N1A C11A C13A 111.7(3)
C12A C11A C13A 111.4(4)
N1A C14A C16A 111.1(3)
N1A C14A C15A 111.6(3)
C16A C14A C15A 112.0(3)
C1B Fe1B C6B 78.19(17)
C1B Fe1B C5B 42.54(16)
C6B Fe1B C5B 102.65(17)
C1B Fe1B C7B 102.35(16)
C6B Fe1B C7B 42.40(15)
C5B Fe1B C7B 140.77(17)
C1B Fe1B C10B 101.00(17)
C6B Fe1B C10B 42.16(15)
C5B Fe1B C10B 96.93(17)
C7B Fe1B C10B 69.14(16)
C1B Fe1B C2B 43.13(16)
C6B Fe1B C2B 101.62(16)
C5B Fe1B C2B 69.71(16)
C7B Fe1B C2B 96.64(16)
C10B Fe1B C2B 139.33(17)
C1B Fe1B C8B 142.91(17)
C6B Fe1B C8B 70.43(16)
C5B Fe1B C8B 164.03(16)
C7B Fe1B C8B 40.61(15)
C10B Fe1B C8B 68.12(16)
C2B Fe1B C8B 125.19(16)
C1B Fe1B C4B 70.55(17)
C6B Fe1B C4B 142.88(17)
C5B Fe1B C4B 40.27(16)
C7B Fe1B C4B 164.12(16)
C10B Fe1B C4B 125.51(17)
C2B Fe1B C4B 68.32(17)
C8B Fe1B C4B 145.25(17)
C1B Fe1B C9B 141.66(18)
C6B Fe1B C9B 70.30(16)
C5B Fe1B C9B 124.80(16)
C7B Fe1B C9B 68.01(16)
C10B Fe1B C9B 40.67(16)
C2B Fe1B C9B 164.07(17)
C8B Fe1B C9B 39.69(15)
C4B Fe1B C9B 126.46(17)
C1B Fe1B C3B 70.75(17)
C6B Fe1B C3B 142.20(16)
C5B Fe1B C3B 67.86(16)
C7B Fe1B C3B 124.98(16)
C10B Fe1B C3B 164.31(16)
C2B Fe1B C3B 40.59(15)
C8B Fe1B C3B 126.54(16)
C4B Fe1B C3B 39.70(16)
C9B Fe1B C3B 146.00(17)
C1B Fe1B B1B 38.99(16)
C6B Fe1B B1B 39.20(15)
C5B Fe1B B1B 70.13(16)
C7B Fe1B B1B 70.63(15)
C10B Fe1B B1B 69.00(16)
C2B Fe1B B1B 70.33(16)
C8B Fe1B B1B 107.61(16)
C4B Fe1B B1B 107.14(16)
C9B Fe1B B1B 106.66(16)
C3B Fe1B B1B 107.34(15)
B1B N1B C14B 124.4(3)
B1B N1B C11B 120.3(3)
C14B N1B C11B 115.3(3)
N1B B1B C1B 127.0(4)
N1B B1B C6B 129.7(4)
C1B B1B C6B 103.2(3)
N1B B1B Fe1B 177.0(3)
C1B B1B Fe1B 51.5(2)
C6B B1B Fe1B 51.7(2)
C5B C1B C2B 103.9(4)
C5B C1B B1B 120.6(4)
C2B C1B B1B 120.0(3)
C5B C1B Fe1B 69.4(2)
C2B C1B Fe1B 69.6(2)
B1B C1B Fe1B 89.5(2)
C3B C2B C1B 109.0(4)
C3B C2B Fe1B 72.2(2)
C1B C2B Fe1B 67.2(2)
C4B C3B C2B 108.3(4)
C4B C3B Fe1B 69.8(2)
C2B C3B Fe1B 67.2(2)
C5B C4B C3B 108.3(4)
C5B C4B Fe1B 67.2(2)
C3B C4B Fe1B 70.5(2)
C4B C5B C1B 110.6(4)
C4B C5B Fe1B 72.6(2)
C1B C5B Fe1B 68.0(2)
C10B C6B C7B 104.5(3)
C10B C6B B1B 118.2(3)
C7B C6B B1B 121.6(3)
C10B C6B Fe1B 69.8(2)
C7B C6B Fe1B 69.5(2)
B1B C6B Fe1B 89.1(3)
C8B C7B C6B 109.8(3)
C8B C7B Fe1B 72.1(2)
C6B C7B Fe1B 68.1(2)
C9B C8B C7B 107.9(4)
C9B C8B Fe1B 70.3(2)
C7B C8B Fe1B 67.3(2)
C8B C9B C10B 107.9(4)
C8B C9B Fe1B 70.0(2)
C10B C9B Fe1B 67.2(2)
C9B C10B C6B 109.8(4)
C9B C10B Fe1B 72.1(2)
C6B C10B Fe1B 68.1(2)
N1B C11B C13B 112.1(3)
N1B C11B C12B 112.4(3)
C13B C11B C12B 111.8(3)
N1B C14B C16B 111.3(3)
N1B C14B C15B 111.7(3)
C16B C14B C15B 111.8(3)

loop_
_geom_bond_atom_site_label_1
_geom_bond_atom_site_label_2
_geom_bond_distance
Fe1A C1A 1.988(4)
Fe1A C6A 1.989(4)
Fe1A C5A 2.008(4)
Fe1A C10A 2.013(4)
Fe1A C2A 2.021(4)
Fe1A C7A 2.028(4)
Fe1A C3A 2.081(4)
Fe1A C4A 2.082(4)
Fe1A C9A 2.087(4)
Fe1A C8A 2.097(4)
Fe1A B1A 2.559(5)
N1A B1A 1.371(6)
N1A C11A 1.477(5)
N1A C14A 1.495(5)
B1A C6A 1.597(6)
B1A C1A 1.623(6)
C1A C5A 1.442(5)
C1A C2A 1.447(5)
C2A C3A 1.422(5)
C3A C4A 1.422(5)
C4A C5A 1.415(5)
C6A C10A 1.450(5)
C6A C7A 1.462(5)
C7A C8A 1.419(6)
C8A C9A 1.429(5)
C9A C10A 1.414(6)
C11A C12A 1.517(5)
C11A C13A 1.534(5)
C14A C16A 1.522(5)
C14A C15A 1.523(5)
Fe1B C1B 1.987(4)
Fe1B C6B 1.992(4)
Fe1B C5B 2.007(4)
Fe1B C7B 2.011(4)
Fe1B C10B 2.015(4)
Fe1B C2B 2.021(4)
Fe1B C8B 2.076(4)
Fe1B C4B 2.077(4)
Fe1B C9B 2.079(4)
Fe1B C3B 2.087(4)
Fe1B B1B 2.538(5)
N1B B1B 1.384(6)
N1B C14B 1.481(5)
N1B C11B 1.498(5)
B1B C1B 1.597(6)
B1B C6B 1.604(6)
C1B C5B 1.449(5)
C1B C2B 1.474(6)
C2B C3B 1.426(6)
C3B C4B 1.414(5)
C4B C5B 1.407(6)
C6B C10B 1.441(5)
C6B C7B 1.448(5)
C7B C8B 1.419(5)
C8B C9B 1.410(6)
C9B C10B 1.424(6)
C11B C13B 1.513(5)
C11B C12B 1.525(5)
C14B C16B 1.521(5)
C14B C15B 1.524(5)
